data_4108863
loop_
_publ_author_name
'Paul Hamon'
'Frederic Justaud'
'Olivier Cador'
'Philippe Hapiot'
'St\'ephane Rigaut'
'Lo\"ic Toupet'
'Lahc\`ene Ouahab'
'Harald Stueger'
'Jean-Ren\'e Hamon'
'Claude Lapinte'

_publ_section_title
;
 Redox-Active Organometallics: Magnetic and Electronic Couplings through
 Carbon-Silicon Hybrid Molecular Connectors
;
_journal_name_full 'Journal of the American Chemical Society'
_journal_page_first 17372
_journal_page_last 17383
_journal_paper_doi 10.1021/ja804608z
_journal_volume 130
_journal_year 2008
_chemical_formula_sum 'C40 H45 Fe P2 Si'
_chemical_formula_weight 671.64
_chemical_name_systematic
;
 ?
;
_space_group_IT_number 2
_symmetry_cell_setting triclinic
_symmetry_space_group_name_Hall '-P 1'
_symmetry_space_group_name_H-M 'P -1'
_atom_sites_solution_hydrogens geom
_atom_sites_solution_primary direct
_atom_sites_solution_secondary difmap
_audit_creation_method SHELXL-97
_cell_angle_alpha 96.1630(10)
_cell_angle_beta 97.1290(10)
_cell_angle_gamma 103.8880(10)
_cell_formula_units_Z 2
_cell_length_a 8.4917(2)
_cell_length_b 11.2276(3)
_cell_length_c 19.7051(6)
_cell_measurement_temperature 120(1)
_cell_volume 1791.26(8)
_computing_structure_refinement 'SHELXL-97 (Sheldrick, 1997)'
_computing_structure_solution 'SHELXS-97 (Sheldrick, 1990)'
_diffrn_ambient_temperature 293(2)
_diffrn_measured_fraction_theta_full 0.957
_diffrn_measured_fraction_theta_max 0.957
_diffrn_radiation_monochromator graphite
_diffrn_radiation_source 'fine-focus sealed tube'
_diffrn_radiation_type MoK\a
_diffrn_radiation_wavelength 0.71069
_diffrn_reflns_av_R_equivalents 0.0000
_diffrn_reflns_av_sigmaI/netI 0.0713
_diffrn_reflns_limit_h_max 11
_diffrn_reflns_limit_h_min 0
_diffrn_reflns_limit_k_max 14
_diffrn_reflns_limit_k_min -14
_diffrn_reflns_limit_l_max 25
_diffrn_reflns_limit_l_min -25
_diffrn_reflns_number 7865
_diffrn_reflns_theta_full 27.49
_diffrn_reflns_theta_max 27.49
_diffrn_reflns_theta_min 2.56
_exptl_absorpt_coefficient_mu 0.570
_exptl_crystal_colour red
_exptl_crystal_density_diffrn 1.245
_exptl_crystal_description block
_exptl_crystal_F_000 710
_exptl_crystal_size_max 0.28
_exptl_crystal_size_mid 0.25
_exptl_crystal_size_min 0.16
_refine_diff_density_max 1.082
_refine_diff_density_min -0.566
_refine_diff_density_rms 0.099
_refine_ls_extinction_method none
_refine_ls_goodness_of_fit_ref 1.044
_refine_ls_hydrogen_treatment mixed
_refine_ls_matrix_type full
_refine_ls_number_parameters 397
_refine_ls_number_reflns 7865
_refine_ls_number_restraints 0
_refine_ls_restrained_S_all 1.044
_refine_ls_R_factor_all 0.0944
_refine_ls_R_factor_gt 0.0578
_refine_ls_shift/su_max 0.001
_refine_ls_shift/su_mean 0.000
_refine_ls_structure_factor_coef Fsqd
_refine_ls_weighting_details 'calc w=1/[\s^2^(Fo^2^)+(0.1087P)^2^+0.3459P] where P=(Fo^2^+2Fc^2^)/3'
_refine_ls_weighting_scheme calc
_refine_ls_wR_factor_gt 0.1503
_refine_ls_wR_factor_ref 0.1800
_reflns_number_gt 5489
_reflns_number_total 7865
_reflns_threshold_expression >2sigma(I)
_cod_data_source_file ja804608z_si_002.cif
_cod_data_source_block Cmpd1
_cod_database_code 4108863

loop_
_symmetry_equiv_pos_as_xyz
'x, y, z'
'-x, -y, -z'

loop_
_atom_site_label
_atom_site_type_symbol
_atom_site_fract_x
_atom_site_fract_y
_atom_site_fract_z
_atom_site_U_iso_or_equiv
_atom_site_adp_type
_atom_site_occupancy
_atom_site_symmetry_multiplicity
_atom_site_calc_flag
_atom_site_refinement_flags
Fe1 Fe 0.11068(5) 0.27506(4) 0.75135(2) 0.01650(15) Uani 1 1 d .
P1 P 0.23777(10) 0.13150(7) 0.76663(4) 0.01781(19) Uani 1 1 d .
P2 P 0.32272(10) 0.36557(7) 0.70706(4) 0.0187(2) Uani 1 1 d .
Si1 Si 0.35701(11) 0.47386(8) 0.98727(4) 0.0196(2) Uani 1 1 d .
C1 C -0.0994(4) 0.2452(3) 0.67397(17) 0.0241(7) Uani 1 1 d .
C2 C -0.0625(4) 0.3683(3) 0.71142(17) 0.0237(7) Uani 1 1 d .
C3 C -0.0750(4) 0.3580(3) 0.78196(17) 0.0230(7) Uani 1 1 d .
C4 C -0.1123(4) 0.2287(3) 0.78948(16) 0.0229(7) Uani 1 1 d .
C5 C -0.1314(4) 0.1603(3) 0.72264(17) 0.0237(7) Uani 1 1 d .
C6 C -0.1293(5) 0.2144(4) 0.59667(18) 0.0355(9) Uani 1 1 d .
H6A H -0.0957 0.2889 0.5766 0.053 Uiso 1 1 calc R
H6B H -0.2441 0.1773 0.5810 0.053 Uiso 1 1 calc R
H6C H -0.0672 0.1574 0.5829 0.053 Uiso 1 1 calc R
C7 C -0.0418(5) 0.4844(4) 0.6782(2) 0.0367(9) Uani 1 1 d .
H7A H -0.0368 0.4648 0.6300 0.055 Uiso 1 1 calc R
H7B H 0.0580 0.5433 0.7001 0.055 Uiso 1 1 calc R
H7C H -0.1333 0.5191 0.6832 0.055 Uiso 1 1 calc R
C8 C -0.0670(5) 0.4624(4) 0.83704(19) 0.0331(8) Uani 1 1 d .
H8A H -0.0790 0.4311 0.8801 0.050 Uiso 1 1 calc R
H8B H -0.1539 0.5010 0.8248 0.050 Uiso 1 1 calc R
H8C H 0.0370 0.5223 0.8417 0.050 Uiso 1 1 calc R
C9 C -0.1338(4) 0.1775(4) 0.85608(18) 0.0299(8) Uani 1 1 d .
H9A H -0.1131 0.2447 0.8933 0.045 Uiso 1 1 calc R
H9B H -0.0580 0.1278 0.8648 0.045 Uiso 1 1 calc R
H9C H -0.2441 0.1274 0.8528 0.045 Uiso 1 1 calc R
C10 C -0.2004(5) 0.0230(3) 0.7054(2) 0.0355(9) Uani 1 1 d .
H10A H -0.2012 -0.0018 0.6571 0.053 Uiso 1 1 calc R
H10B H -0.3106 0.0011 0.7155 0.053 Uiso 1 1 calc R
H10C H -0.1338 -0.0182 0.7324 0.053 Uiso 1 1 calc R
C11 C 0.4599(4) 0.2073(3) 0.78165(17) 0.0226(7) Uani 1 1 d .
H11A H 0.4916 0.2566 0.8270 0.027 Uiso 1 1 calc R
H11B H 0.5223 0.1455 0.7791 0.027 Uiso 1 1 calc R
C12 C 0.4933(4) 0.2900(3) 0.72568(19) 0.0269(8) Uani 1 1 d .
H12A H 0.5043 0.2407 0.6839 0.032 Uiso 1 1 calc R
H12B H 0.5957 0.3531 0.7408 0.032 Uiso 1 1 calc R
C13 C 0.2075(4) 0.0416(3) 0.83868(17) 0.0251(7) Uani 1 1 d .
C14 C 0.0987(5) -0.0753(3) 0.8285(2) 0.0319(8) Uani 1 1 d .
H14 H 0.0467 -0.1102 0.7840 0.038 Uiso 1 1 calc R
C15 C 0.0655(6) -0.1417(4) 0.8829(2) 0.0419(10) Uani 1 1 d .
H15 H -0.0094 -0.2190 0.8749 0.050 Uiso 1 1 calc R
C16 C 0.1446(7) -0.0917(4) 0.9488(2) 0.0512(12) Uani 1 1 d .
H16 H 0.1232 -0.1354 0.9856 0.061 Uiso 1 1 calc R
C17 C 0.2551(7) 0.0228(4) 0.9602(2) 0.0519(13) Uani 1 1 d .
H17 H 0.3096 0.0555 1.0047 0.062 Uiso 1 1 calc R
C18 C 0.2865(6) 0.0905(3) 0.90581(18) 0.0372(9) Uani 1 1 d .
H18 H 0.3603 0.1684 0.9143 0.045 Uiso 1 1 calc R
C19 C 0.2291(4) 0.0065(3) 0.69649(17) 0.0233(7) Uani 1 1 d .
C20 C 0.3172(5) -0.0819(3) 0.70609(18) 0.0278(8) Uani 1 1 d .
H20 H 0.3799 -0.0782 0.7488 0.033 Uiso 1 1 calc R
C21 C 0.3132(5) -0.1760(4) 0.6527(2) 0.0395(10) Uani 1 1 d .
H21 H 0.3735 -0.2339 0.6595 0.047 Uiso 1 1 calc R
C22 C 0.2177(6) -0.1811(4) 0.5899(2) 0.0485(12) Uani 1 1 d .
H22 H 0.2124 -0.2440 0.5542 0.058 Uiso 1 1 calc R
C23 C 0.1298(6) -0.0940(4) 0.5793(2) 0.0433(10) Uani 1 1 d .
H23 H 0.0661 -0.0983 0.5367 0.052 Uiso 1 1 calc R
C24 C 0.1369(5) 0.0000(3) 0.63239(18) 0.0294(8) Uani 1 1 d .
H24 H 0.0791 0.0593 0.6248 0.035 Uiso 1 1 calc R
C25 C 0.4263(4) 0.5296(3) 0.73958(17) 0.0229(7) Uani 1 1 d .
C26 C 0.5766(5) 0.5850(3) 0.7201(2) 0.0325(8) Uani 1 1 d .
H26 H 0.6198 0.5410 0.6876 0.039 Uiso 1 1 calc R
C27 C 0.6617(5) 0.7048(3) 0.7486(2) 0.0383(9) Uani 1 1 d .
H27 H 0.7615 0.7406 0.7351 0.046 Uiso 1 1 calc R
C28 C 0.5999(5) 0.7711(3) 0.7965(2) 0.0365(9) Uani 1 1 d .
H28 H 0.6589 0.8508 0.8163 0.044 Uiso 1 1 calc R
C29 C 0.4491(5) 0.7188(3) 0.81534(18) 0.0317(8) Uani 1 1 d .
H29 H 0.4055 0.7644 0.8469 0.038 Uiso 1 1 calc R
C30 C 0.3629(4) 0.5985(3) 0.78715(17) 0.0247(7) Uani 1 1 d .
H30 H 0.2622 0.5638 0.8002 0.030 Uiso 1 1 calc R
C31 C 0.3122(4) 0.3673(3) 0.61268(18) 0.0265(7) Uani 1 1 d .
C32 C 0.3174(5) 0.2631(4) 0.56837(19) 0.0376(9) Uani 1 1 d .
H32 H 0.3330 0.1931 0.5867 0.045 Uiso 1 1 calc R
C33 C 0.2994(7) 0.2622(4) 0.4972(2) 0.0516(12) Uani 1 1 d .
H33 H 0.3047 0.1925 0.4684 0.062 Uiso 1 1 calc R
C34 C 0.2736(7) 0.3648(4) 0.4691(2) 0.0543(13) Uani 1 1 d .
H34 H 0.2610 0.3642 0.4214 0.065 Uiso 1 1 calc R
C35 C 0.2667(6) 0.4674(4) 0.5117(2) 0.0464(11) Uani 1 1 d .
H35 H 0.2481 0.5360 0.4927 0.056 Uiso 1 1 calc R
C36 C 0.2868(5) 0.4705(4) 0.58272(19) 0.0331(8) Uani 1 1 d .
H36 H 0.2834 0.5415 0.6109 0.040 Uiso 1 1 calc R
C37 C 0.2290(4) 0.3480(3) 0.83948(16) 0.0177(6) Uani 1 1 d .
C38 C 0.2892(4) 0.3955(3) 0.89930(17) 0.0222(7) Uani 1 1 d .
C39 C 0.2838(5) 0.6194(3) 0.99859(18) 0.0297(8) Uani 1 1 d .
H39A H 0.3201 0.6604 1.0452 0.045 Uiso 1 1 calc R
H39B H 0.1660 0.5984 0.9891 0.045 Uiso 1 1 calc R
H39C H 0.3279 0.6736 0.9672 0.045 Uiso 1 1 calc R
C40 C 0.2678(5) 0.3684(3) 1.04795(18) 0.0308(8) Uani 1 1 d .
H40A H 0.3031 0.4093 1.0946 0.046 Uiso 1 1 calc R
H40B H 0.3045 0.2939 1.0425 0.046 Uiso 1 1 calc R
H40C H 0.1502 0.3479 1.0379 0.046 Uiso 1 1 calc R

loop_
_atom_site_aniso_label
_atom_site_aniso_U_11
_atom_site_aniso_U_22
_atom_site_aniso_U_33
_atom_site_aniso_U_23
_atom_site_aniso_U_13
_atom_site_aniso_U_12
Fe1 0.0159(2) 0.0193(2) 0.0139(2) 0.00069(17) 0.00139(17) 0.00492(18)
P1 0.0193(4) 0.0172(4) 0.0164(4) 0.0012(3) 0.0015(3) 0.0046(3)
P2 0.0177(4) 0.0185(4) 0.0201(4) 0.0031(3) 0.0039(3) 0.0044(3)
Si1 0.0217(5) 0.0210(4) 0.0150(4) -0.0004(3) 0.0010(3) 0.0054(4)
C1 0.0171(16) 0.0338(19) 0.0197(17) -0.0006(14) -0.0009(13) 0.0076(14)
C2 0.0191(17) 0.0323(18) 0.0248(17) 0.0077(14) 0.0030(13) 0.0148(14)
C3 0.0193(16) 0.0278(17) 0.0237(17) 0.0009(14) 0.0024(13) 0.0110(14)
C4 0.0131(15) 0.0362(19) 0.0174(16) -0.0009(14) 0.0033(12) 0.0039(14)
C5 0.0136(15) 0.0314(18) 0.0237(17) 0.0001(14) 0.0016(13) 0.0034(14)
C6 0.028(2) 0.056(3) 0.0207(18) 0.0006(17) -0.0007(15) 0.0128(18)
C7 0.035(2) 0.042(2) 0.041(2) 0.0167(18) 0.0085(18) 0.0197(18)
C8 0.031(2) 0.040(2) 0.0290(19) -0.0061(16) 0.0044(16) 0.0148(17)
C9 0.0227(18) 0.043(2) 0.0249(18) 0.0081(16) 0.0078(14) 0.0072(16)
C10 0.026(2) 0.033(2) 0.039(2) -0.0040(17) 0.0021(16) -0.0045(16)
C11 0.0158(16) 0.0247(17) 0.0270(17) 0.0029(14) 0.0004(13) 0.0063(13)
C12 0.0215(17) 0.0261(17) 0.039(2) 0.0073(15) 0.0101(15) 0.0137(14)
C13 0.034(2) 0.0224(17) 0.0219(17) 0.0046(13) 0.0078(14) 0.0109(15)
C14 0.034(2) 0.032(2) 0.0287(19) 0.0075(15) 0.0061(16) 0.0056(16)
C15 0.056(3) 0.030(2) 0.044(2) 0.0161(18) 0.020(2) 0.0086(19)
C16 0.093(4) 0.039(2) 0.036(2) 0.0236(19) 0.030(2) 0.026(3)
C17 0.100(4) 0.035(2) 0.023(2) 0.0079(17) 0.004(2) 0.021(2)
C18 0.065(3) 0.0246(18) 0.0210(18) 0.0034(15) 0.0000(18) 0.0134(19)
C19 0.0269(18) 0.0208(16) 0.0209(16) 0.0046(13) 0.0063(14) 0.0018(14)
C20 0.037(2) 0.0218(17) 0.0242(18) 0.0006(14) -0.0002(15) 0.0106(15)
C21 0.057(3) 0.032(2) 0.032(2) -0.0024(16) 0.0052(19) 0.021(2)
C22 0.081(3) 0.040(2) 0.028(2) -0.0078(18) 0.004(2) 0.030(2)
C23 0.062(3) 0.044(2) 0.024(2) -0.0061(17) -0.0046(19) 0.024(2)
C24 0.042(2) 0.0233(17) 0.0237(18) 0.0005(14) 0.0052(16) 0.0116(16)
C25 0.0225(17) 0.0231(17) 0.0222(16) 0.0049(13) 0.0000(13) 0.0051(14)
C26 0.030(2) 0.0255(18) 0.041(2) 0.0029(16) 0.0063(17) 0.0048(16)
C27 0.032(2) 0.0255(19) 0.051(3) 0.0052(18) 0.0045(18) -0.0041(16)
C28 0.044(2) 0.0175(17) 0.037(2) 0.0052(15) -0.0087(18) -0.0047(16)
C29 0.048(2) 0.0211(17) 0.0242(18) 0.0043(14) -0.0018(16) 0.0084(17)
C30 0.0334(19) 0.0199(16) 0.0213(16) 0.0063(13) 0.0011(14) 0.0079(14)
C31 0.0272(18) 0.0272(18) 0.0246(18) 0.0054(14) 0.0091(14) 0.0029(15)
C32 0.054(3) 0.034(2) 0.0260(19) 0.0042(16) 0.0138(18) 0.0094(19)
C33 0.079(3) 0.047(3) 0.029(2) -0.0030(19) 0.021(2) 0.012(2)
C34 0.083(4) 0.056(3) 0.023(2) 0.012(2) 0.014(2) 0.012(3)
C35 0.069(3) 0.042(2) 0.028(2) 0.0148(18) 0.005(2) 0.012(2)
C36 0.039(2) 0.032(2) 0.0276(19) 0.0080(15) 0.0058(16) 0.0058(17)
C37 0.0172(15) 0.0162(14) 0.0209(16) 0.0038(12) 0.0037(12) 0.0057(12)
C38 0.0234(17) 0.0218(16) 0.0213(17) 0.0029(13) 0.0028(13) 0.0059(13)
C39 0.035(2) 0.0291(19) 0.0249(18) 0.0000(15) 0.0047(15) 0.0104(16)
C40 0.037(2) 0.035(2) 0.0237(18) 0.0068(15) 0.0064(15) 0.0126(17)

loop_
_atom_type_symbol
_atom_type_description
_atom_type_scat_dispersion_real
_atom_type_scat_dispersion_imag
_atom_type_scat_source
C C 0.0033 0.0016 'International Tables Vol C Tables 4.2.6.8 and 6.1.1.4'
H H 0.0000 0.0000 'International Tables Vol C Tables 4.2.6.8 and 6.1.1.4'
Si Si 0.0817 0.0704 'International Tables Vol C Tables 4.2.6.8 and 6.1.1.4'
P P 0.1023 0.0942 'International Tables Vol C Tables 4.2.6.8 and 6.1.1.4'
Fe Fe 0.3463 0.8444 'International Tables Vol C Tables 4.2.6.8 and 6.1.1.4'

loop_
_geom_angle_atom_site_label_1
_geom_angle_atom_site_label_2
_geom_angle_atom_site_label_3
_geom_angle
_geom_angle_site_symmetry_3
C37 Fe1 C4 92.63(13) .
C37 Fe1 C5 130.26(13) .
C4 Fe1 C5 39.44(12) .
C37 Fe1 C2 114.51(13) .
C4 Fe1 C2 66.61(13) .
C5 Fe1 C2 65.96(14) .
C37 Fe1 C3 85.03(13) .
C4 Fe1 C3 39.80(13) .
C5 Fe1 C3 65.75(13) .
C2 Fe1 C3 39.05(13) .
C37 Fe1 C1 150.78(13) .
C4 Fe1 C1 66.49(13) .
C5 Fe1 C1 39.24(13) .
C2 Fe1 C1 39.51(13) .
C3 Fe1 C1 65.81(13) .
C37 Fe1 P1 83.43(9) .
C4 Fe1 P1 108.71(10) .
C5 Fe1 P1 98.45(10) .
C2 Fe1 P1 161.15(10) .
C3 Fe1 P1 145.71(10) .
C1 Fe1 P1 121.64(10) .
C37 Fe1 P2 88.12(10) .
C4 Fe1 P2 165.41(10) .
C5 Fe1 P2 141.59(9) .
C2 Fe1 P2 99.87(10) .
C3 Fe1 P2 125.92(10) .
C1 Fe1 P2 107.04(10) .
P1 Fe1 P2 85.86(3) .
C13 P1 C19 100.19(15) .
C13 P1 C11 104.25(16) .
C19 P1 C11 100.08(15) .
C13 P1 Fe1 120.72(11) .
C19 P1 Fe1 121.60(11) .
C11 P1 Fe1 107.06(11) .
C25 P2 C31 100.48(15) .
C25 P2 C12 101.45(16) .
C31 P2 C12 101.43(16) .
C25 P2 Fe1 118.89(11) .
C31 P2 Fe1 121.47(12) .
C12 P2 Fe1 110.10(12) .
C38 Si1 C40 108.96(17) .
C38 Si1 C39 109.90(16) .
C40 Si1 C39 108.95(16) .
C38 Si1 Si1 110.41(12) 2_667
C40 Si1 Si1 109.55(13) 2_667
C39 Si1 Si1 109.04(13) 2_667
C5 C1 C2 107.3(3) .
C5 C1 C6 126.8(3) .
C2 C1 C6 124.9(3) .
C5 C1 Fe1 69.85(18) .
C2 C1 Fe1 69.87(18) .
C6 C1 Fe1 134.1(2) .
C3 C2 C1 108.1(3) .
C3 C2 C7 126.9(3) .
C1 C2 C7 124.3(3) .
C3 C2 Fe1 70.77(18) .
C1 C2 Fe1 70.62(18) .
C7 C2 Fe1 131.6(2) .
C2 C3 C4 108.1(3) .
C2 C3 C8 125.8(3) .
C4 C3 C8 125.9(3) .
C2 C3 Fe1 70.18(18) .
C4 C3 Fe1 68.74(17) .
C8 C3 Fe1 131.1(2) .
C5 C4 C3 107.5(3) .
C5 C4 C9 127.2(3) .
C3 C4 C9 125.3(3) .
C5 C4 Fe1 71.22(18) .
C3 C4 Fe1 71.46(18) .
C9 C4 Fe1 124.7(2) .
C4 C5 C1 108.8(3) .
C4 C5 C10 124.7(3) .
C1 C5 C10 125.8(3) .
C4 C5 Fe1 69.35(18) .
C1 C5 Fe1 70.90(19) .
C10 C5 Fe1 133.3(2) .
C1 C6 H6A 109.5 .
C1 C6 H6B 109.5 .
H6A C6 H6B 109.5 .
C1 C6 H6C 109.5 .
H6A C6 H6C 109.5 .
H6B C6 H6C 109.5 .
C2 C7 H7A 109.5 .
C2 C7 H7B 109.5 .
H7A C7 H7B 109.5 .
C2 C7 H7C 109.5 .
H7A C7 H7C 109.5 .
H7B C7 H7C 109.5 .
C3 C8 H8A 109.5 .
C3 C8 H8B 109.5 .
H8A C8 H8B 109.5 .
C3 C8 H8C 109.5 .
H8A C8 H8C 109.5 .
H8B C8 H8C 109.5 .
C4 C9 H9A 109.5 .
C4 C9 H9B 109.5 .
H9A C9 H9B 109.5 .
C4 C9 H9C 109.5 .
H9A C9 H9C 109.5 .
H9B C9 H9C 109.5 .
C5 C10 H10A 109.5 .
C5 C10 H10B 109.5 .
H10A C10 H10B 109.5 .
C5 C10 H10C 109.5 .
H10A C10 H10C 109.5 .
H10B C10 H10C 109.5 .
C12 C11 P1 107.3(2) .
C12 C11 H11A 110.2 .
P1 C11 H11A 110.2 .
C12 C11 H11B 110.2 .
P1 C11 H11B 110.2 .
H11A C11 H11B 108.5 .
C11 C12 P2 110.5(2) .
C11 C12 H12A 109.5 .
P2 C12 H12A 109.5 .
C11 C12 H12B 109.5 .
P2 C12 H12B 109.5 .
H12A C12 H12B 108.1 .
C14 C13 C18 117.8(3) .
C14 C13 P1 120.8(3) .
C18 C13 P1 121.3(3) .
C15 C14 C13 121.9(4) .
C15 C14 H14 119.0 .
C13 C14 H14 119.0 .
C16 C15 C14 119.4(4) .
C16 C15 H15 120.3 .
C14 C15 H15 120.3 .
C17 C16 C15 119.9(4) .
C17 C16 H16 120.0 .
C15 C16 H16 120.0 .
C16 C17 C18 120.7(4) .
C16 C17 H17 119.6 .
C18 C17 H17 119.6 .
C17 C18 C13 120.2(4) .
C17 C18 H18 119.9 .
C13 C18 H18 119.9 .
C24 C19 C20 118.6(3) .
C24 C19 P1 120.4(3) .
C20 C19 P1 121.0(3) .
C19 C20 C21 121.3(3) .
C19 C20 H20 119.3 .
C21 C20 H20 119.3 .
C22 C21 C20 118.6(4) .
C22 C21 H21 120.7 .
C20 C21 H21 120.7 .
C21 C22 C23 120.8(4) .
C21 C22 H22 119.6 .
C23 C22 H22 119.6 .
C22 C23 C24 119.9(4) .
C22 C23 H23 120.0 .
C24 C23 H23 120.0 .
C19 C24 C23 120.7(3) .
C19 C24 H24 119.6 .
C23 C24 H24 119.6 .
C30 C25 C26 118.5(3) .
C30 C25 P2 121.1(3) .
C26 C25 P2 120.3(3) .
C27 C26 C25 120.6(3) .
C27 C26 H26 119.7 .
C25 C26 H26 119.7 .
C28 C27 C26 120.5(4) .
C28 C27 H27 119.8 .
C26 C27 H27 119.8 .
C27 C28 C29 119.8(3) .
C27 C28 H28 120.1 .
C29 C28 H28 120.1 .
C28 C29 C30 120.2(3) .
C28 C29 H29 119.9 .
C30 C29 H29 119.9 .
C29 C30 C25 120.4(4) .
C29 C30 H30 119.8 .
C25 C30 H30 119.8 .
C32 C31 C36 117.6(3) .
C32 C31 P2 121.2(3) .
C36 C31 P2 121.0(3) .
C33 C32 C31 121.0(4) .
C33 C32 H32 119.5 .
C31 C32 H32 119.5 .
C34 C33 C32 120.2(4) .
C34 C33 H33 119.9 .
C32 C33 H33 119.9 .
C35 C34 C33 119.6(4) .
C35 C34 H34 120.2 .
C33 C34 H34 120.2 .
C34 C35 C36 121.0(4) .
C34 C35 H35 119.5 .
C36 C35 H35 119.5 .
C35 C36 C31 120.6(4) .
C35 C36 H36 119.7 .
C31 C36 H36 119.7 .
C38 C37 Fe1 172.7(3) .
C37 C38 Si1 173.1(3) .
Si1 C39 H39A 109.5 .
Si1 C39 H39B 109.5 .
H39A C39 H39B 109.5 .
Si1 C39 H39C 109.5 .
H39A C39 H39C 109.5 .
H39B C39 H39C 109.5 .
Si1 C40 H40A 109.5 .
Si1 C40 H40B 109.5 .
H40A C40 H40B 109.5 .
Si1 C40 H40C 109.5 .
H40A C40 H40C 109.5 .
H40B C40 H40C 109.5 .

loop_
_geom_bond_atom_site_label_1
_geom_bond_atom_site_label_2
_geom_bond_distance
_geom_bond_site_symmetry_2
Fe1 C37 1.888(3) .
Fe1 C4 2.094(3) .
Fe1 C5 2.119(3) .
Fe1 C2 2.123(3) .
Fe1 C3 2.130(3) .
Fe1 C1 2.133(3) .
Fe1 P1 2.1708(9) .
Fe1 P2 2.1767(9) .
P1 C13 1.837(3) .
P1 C19 1.842(3) .
P1 C11 1.846(3) .
P2 C25 1.846(3) .
P2 C31 1.853(3) .
P2 C12 1.865(3) .
Si1 C38 1.814(3) .
Si1 C40 1.872(4) .
Si1 C39 1.885(3) .
Si1 Si1 2.3332(18) 2_667
C1 C5 1.428(5) .
C1 C2 1.438(5) .
C1 C6 1.501(5) .
C2 C3 1.422(5) .
C2 C7 1.504(5) .
C3 C4 1.438(5) .
C3 C8 1.492(5) .
C4 C5 1.422(4) .
C4 C9 1.502(5) .
C5 C10 1.496(5) .
C6 H6A 0.9600 .
C6 H6B 0.9600 .
C6 H6C 0.9600 .
C7 H7A 0.9600 .
C7 H7B 0.9600 .
C7 H7C 0.9600 .
C8 H8A 0.9600 .
C8 H8B 0.9600 .
C8 H8C 0.9600 .
C9 H9A 0.9600 .
C9 H9B 0.9600 .
C9 H9C 0.9600 .
C10 H10A 0.9600 .
C10 H10B 0.9600 .
C10 H10C 0.9600 .
C11 C12 1.527(5) .
C11 H11A 0.9700 .
C11 H11B 0.9700 .
C12 H12A 0.9700 .
C12 H12B 0.9700 .
C13 C14 1.390(5) .
C13 C18 1.396(5) .
C14 C15 1.388(5) .
C14 H14 0.9300 .
C15 C16 1.379(6) .
C15 H15 0.9300 .
C16 C17 1.375(7) .
C16 H16 0.9300 .
C17 C18 1.395(5) .
C17 H17 0.9300 .
C18 H18 0.9300 .
C19 C24 1.386(5) .
C19 C20 1.393(5) .
C20 C21 1.399(5) .
C20 H20 0.9300 .
C21 C22 1.382(6) .
C21 H21 0.9300 .
C22 C23 1.383(6) .
C22 H22 0.9300 .
C23 C24 1.389(5) .
C23 H23 0.9300 .
C24 H24 0.9300 .
C25 C30 1.392(5) .
C25 C26 1.398(5) .
C26 C27 1.385(5) .
C26 H26 0.9300 .
C27 C28 1.371(6) .
C27 H27 0.9300 .
C28 C29 1.388(6) .
C28 H28 0.9300 .
C29 C30 1.390(5) .
C29 H29 0.9300 .
C30 H30 0.9300 .
C31 C32 1.396(5) .
C31 C36 1.404(5) .
C32 C33 1.391(6) .
C32 H32 0.9300 .
C33 C34 1.382(7) .
C33 H33 0.9300 .
C34 C35 1.368(6) .
C34 H34 0.9300 .
C35 C36 1.384(5) .
C35 H35 0.9300 .
C36 H36 0.9300 .
C37 C38 1.233(5) .
C39 H39A 0.9600 .
C39 H39B 0.9600 .
C39 H39C 0.9600 .
C40 H40A 0.9600 .
C40 H40B 0.9600 .
C40 H40C 0.9600 .

loop_
_geom_torsion_atom_site_label_1
_geom_torsion_atom_site_label_2
_geom_torsion_atom_site_label_3
_geom_torsion_atom_site_label_4
_geom_torsion
_geom_torsion_site_symmetry_1
C37 Fe1 P1 C13 61.47(17) .
C4 Fe1 P1 C13 -29.09(17) .
C5 Fe1 P1 C13 -68.37(16) .
C2 Fe1 P1 C13 -101.3(3) .
C3 Fe1 P1 C13 -9.6(2) .
C1 Fe1 P1 C13 -102.46(17) .
P2 Fe1 P1 C13 150.05(14) .
C37 Fe1 P1 C19 -171.15(16) .
C4 Fe1 P1 C19 98.30(16) .
C5 Fe1 P1 C19 59.02(16) .
C2 Fe1 P1 C19 26.1(3) .
C3 Fe1 P1 C19 117.7(2) .
C1 Fe1 P1 C19 24.92(17) .
P2 Fe1 P1 C19 -82.57(13) .
C37 Fe1 P1 C11 -57.34(15) .
C4 Fe1 P1 C11 -147.89(15) .
C5 Fe1 P1 C11 172.83(15) .
C2 Fe1 P1 C11 139.9(3) .
C3 Fe1 P1 C11 -128.5(2) .
C1 Fe1 P1 C11 138.73(16) .
P2 Fe1 P1 C11 31.24(12) .
C37 Fe1 P2 C25 -44.80(15) .
C4 Fe1 P2 C25 48.4(4) .
C5 Fe1 P2 C25 133.26(19) .
C2 Fe1 P2 C25 69.76(15) .
C3 Fe1 P2 C25 37.68(17) .
C1 Fe1 P2 C25 109.78(15) .
P1 Fe1 P2 C25 -128.35(12) .
C37 Fe1 P2 C31 -170.35(16) .
C4 Fe1 P2 C31 -77.2(4) .
C5 Fe1 P2 C31 7.7(2) .
C2 Fe1 P2 C31 -55.79(17) .
C3 Fe1 P2 C31 -87.87(18) .
C1 Fe1 P2 C31 -15.77(17) .
P1 Fe1 P2 C31 106.10(14) .
C37 Fe1 P2 C12 71.52(16) .
C4 Fe1 P2 C12 164.7(4) .
C5 Fe1 P2 C12 -110.4(2) .
C2 Fe1 P2 C12 -173.92(16) .
C3 Fe1 P2 C12 154.00(17) .
C1 Fe1 P2 C12 -133.89(16) .
P1 Fe1 P2 C12 -12.03(13) .
C37 Fe1 C1 C5 -84.5(3) .
C4 Fe1 C1 C5 -36.99(19) .
C2 Fe1 C1 C5 -118.2(3) .
C3 Fe1 C1 C5 -80.7(2) .
P1 Fe1 C1 C5 61.2(2) .
P2 Fe1 C1 C5 156.97(16) .
C37 Fe1 C1 C2 33.7(4) .
C4 Fe1 C1 C2 81.2(2) .
C5 Fe1 C1 C2 118.2(3) .
C3 Fe1 C1 C2 37.5(2) .
P1 Fe1 C1 C2 179.42(16) .
P2 Fe1 C1 C2 -84.84(19) .
C37 Fe1 C1 C6 153.2(3) .
C4 Fe1 C1 C6 -159.3(4) .
C5 Fe1 C1 C6 -122.3(4) .
C2 Fe1 C1 C6 119.5(5) .
C3 Fe1 C1 C6 157.0(4) .
P1 Fe1 C1 C6 -61.0(4) .
P2 Fe1 C1 C6 34.7(4) .
C5 C1 C2 C3 -1.1(4) .
C6 C1 C2 C3 168.5(3) .
Fe1 C1 C2 C3 -61.1(2) .
C5 C1 C2 C7 -172.2(3) .
C6 C1 C2 C7 -2.7(5) .
Fe1 C1 C2 C7 127.7(3) .
C5 C1 C2 Fe1 60.1(2) .
C6 C1 C2 Fe1 -130.3(3) .
C37 Fe1 C2 C3 -44.5(2) .
C4 Fe1 C2 C3 37.3(2) .
C5 Fe1 C2 C3 80.6(2) .
C1 Fe1 C2 C3 118.2(3) .
P1 Fe1 C2 C3 116.6(3) .
P2 Fe1 C2 C3 -136.95(19) .
C37 Fe1 C2 C1 -162.68(19) .
C4 Fe1 C2 C1 -80.9(2) .
C5 Fe1 C2 C1 -37.63(19) .
C3 Fe1 C2 C1 -118.2(3) .
P1 Fe1 C2 C1 -1.5(4) .
P2 Fe1 C2 C1 104.87(18) .
C37 Fe1 C2 C7 78.1(4) .
C4 Fe1 C2 C7 160.0(4) .
C5 Fe1 C2 C7 -156.8(4) .
C3 Fe1 C2 C7 122.7(4) .
C1 Fe1 C2 C7 -119.2(4) .
P1 Fe1 C2 C7 -120.7(4) .
P2 Fe1 C2 C7 -14.3(4) .
C1 C2 C3 C4 2.6(4) .
C7 C2 C3 C4 173.5(3) .
Fe1 C2 C3 C4 -58.4(2) .
C1 C2 C3 C8 -171.9(3) .
C7 C2 C3 C8 -1.0(6) .
Fe1 C2 C3 C8 127.0(3) .
C1 C2 C3 Fe1 61.0(2) .
C7 C2 C3 Fe1 -128.1(4) .
C37 Fe1 C3 C2 140.2(2) .
C4 Fe1 C3 C2 -119.7(3) .
C5 Fe1 C3 C2 -81.2(2) .
C1 Fe1 C3 C2 -37.9(2) .
P1 Fe1 C3 C2 -149.16(18) .
P2 Fe1 C3 C2 56.1(2) .
C37 Fe1 C3 C4 -100.2(2) .
C5 Fe1 C3 C4 38.50(19) .
C2 Fe1 C3 C4 119.7(3) .
C1 Fe1 C3 C4 81.7(2) .
P1 Fe1 C3 C4 -29.5(3) .
P2 Fe1 C3 C4 175.80(14) .
C37 Fe1 C3 C8 19.5(3) .
C4 Fe1 C3 C8 119.7(4) .
C5 Fe1 C3 C8 158.2(4) .
C2 Fe1 C3 C8 -120.7(4) .
C1 Fe1 C3 C8 -158.6(4) .
P1 Fe1 C3 C8 90.2(4) .
P2 Fe1 C3 C8 -64.5(4) .
C2 C3 C4 C5 -3.2(4) .
C8 C3 C4 C5 171.4(3) .
Fe1 C3 C4 C5 -62.5(2) .
C2 C3 C4 C9 179.3(3) .
C8 C3 C4 C9 -6.2(5) .
Fe1 C3 C4 C9 119.9(3) .
C2 C3 C4 Fe1 59.3(2) .
C8 C3 C4 Fe1 -126.1(3) .
C37 Fe1 C4 C5 -164.3(2) .
C2 Fe1 C4 C5 80.1(2) .
C3 Fe1 C4 C5 116.7(3) .
C1 Fe1 C4 C5 36.8(2) .
P1 Fe1 C4 C5 -80.36(19) .
P2 Fe1 C4 C5 103.1(4) .
C37 Fe1 C4 C3 79.01(19) .
C5 Fe1 C4 C3 -116.7(3) .
C2 Fe1 C4 C3 -36.62(19) .
C1 Fe1 C4 C3 -79.9(2) .
P1 Fe1 C4 C3 162.96(16) .
P2 Fe1 C4 C3 -13.6(5) .
C37 Fe1 C4 C9 -41.6(3) .
C5 Fe1 C4 C9 122.7(4) .
C2 Fe1 C4 C9 -157.2(3) .
C3 Fe1 C4 C9 -120.6(4) .
C1 Fe1 C4 C9 159.6(3) .
P1 Fe1 C4 C9 42.4(3) .
P2 Fe1 C4 C9 -134.2(3) .
C3 C4 C5 C1 2.5(4) .
C9 C4 C5 C1 -180.0(3) .
Fe1 C4 C5 C1 -60.1(2) .
C3 C4 C5 C10 -168.3(3) .
C9 C4 C5 C10 9.2(5) .
Fe1 C4 C5 C10 129.1(3) .
C3 C4 C5 Fe1 62.7(2) .
C9 C4 C5 Fe1 -119.8(3) .
C2 C1 C5 C4 -0.9(4) .
C6 C1 C5 C4 -170.2(3) .
Fe1 C1 C5 C4 59.2(2) .
C2 C1 C5 C10 169.7(3) .
C6 C1 C5 C10 0.4(6) .
Fe1 C1 C5 C10 -130.2(3) .
C2 C1 C5 Fe1 -60.1(2) .
C6 C1 C5 Fe1 130.6(3) .
C37 Fe1 C5 C4 20.7(3) .
C2 Fe1 C5 C4 -81.8(2) .
C3 Fe1 C5 C4 -38.9(2) .
C1 Fe1 C5 C4 -119.7(3) .
P1 Fe1 C5 C4 109.26(19) .
P2 Fe1 C5 C4 -156.73(17) .
C37 Fe1 C5 C1 140.4(2) .
C4 Fe1 C5 C1 119.7(3) .
C2 Fe1 C5 C1 37.88(19) .
C3 Fe1 C5 C1 80.9(2) .
P1 Fe1 C5 C1 -131.03(17) .
P2 Fe1 C5 C1 -37.0(3) .
C37 Fe1 C5 C10 -98.0(4) .
C4 Fe1 C5 C10 -118.7(4) .
C2 Fe1 C5 C10 159.5(4) .
C3 Fe1 C5 C10 -157.6(4) .
C1 Fe1 C5 C10 121.6(4) .
P1 Fe1 C5 C10 -9.4(4) .
P2 Fe1 C5 C10 84.6(4) .
C13 P1 C11 C12 -176.9(2) .
C19 P1 C11 C12 79.8(2) .
Fe1 P1 C11 C12 -47.9(2) .
P1 C11 C12 P2 38.1(3) .
C25 P2 C12 C11 112.5(3) .
C31 P2 C12 C11 -144.2(3) .
Fe1 P2 C12 C11 -14.3(3) .
C19 P1 C13 C14 -38.3(3) .
C11 P1 C13 C14 -141.5(3) .
Fe1 P1 C13 C14 98.3(3) .
C19 P1 C13 C18 144.8(3) .
C11 P1 C13 C18 41.6(3) .
Fe1 P1 C13 C18 -78.6(3) .
C18 C13 C14 C15 1.3(6) .
P1 C13 C14 C15 -175.7(3) .
C13 C14 C15 C16 -1.3(6) .
C14 C15 C16 C17 0.0(7) .
C15 C16 C17 C18 1.1(8) .
C16 C17 C18 C13 -1.0(7) .
C14 C13 C18 C17 -0.2(6) .
P1 C13 C18 C17 176.8(3) .
C13 P1 C19 C24 134.4(3) .
C11 P1 C19 C24 -119.0(3) .
Fe1 P1 C19 C24 -1.6(3) .
C13 P1 C19 C20 -46.8(3) .
C11 P1 C19 C20 59.8(3) .
Fe1 P1 C19 C20 177.1(2) .
C24 C19 C20 C21 -0.3(5) .
P1 C19 C20 C21 -179.0(3) .
C19 C20 C21 C22 -0.8(6) .
C20 C21 C22 C23 1.0(7) .
C21 C22 C23 C24 -0.1(7) .
C20 C19 C24 C23 1.3(6) .
P1 C19 C24 C23 -180.0(3) .
C22 C23 C24 C19 -1.1(7) .
C31 P2 C25 C30 129.5(3) .
C12 P2 C25 C30 -126.5(3) .
Fe1 P2 C25 C30 -5.6(3) .
C31 P2 C25 C26 -54.6(3) .
C12 P2 C25 C26 49.4(3) .
Fe1 P2 C25 C26 170.2(2) .
C30 C25 C26 C27 1.3(5) .
P2 C25 C26 C27 -174.7(3) .
C25 C26 C27 C28 0.1(6) .
C26 C27 C28 C29 -1.6(6) .
C27 C28 C29 C30 1.8(6) .
C28 C29 C30 C25 -0.4(5) .
C26 C25 C30 C29 -1.1(5) .
P2 C25 C30 C29 174.8(3) .
C25 P2 C31 C32 149.2(3) .
C12 P2 C31 C32 45.1(4) .
Fe1 P2 C31 C32 -77.2(3) .
C25 P2 C31 C36 -35.5(3) .
C12 P2 C31 C36 -139.6(3) .
Fe1 P2 C31 C36 98.1(3) .
C36 C31 C32 C33 0.6(6) .
P2 C31 C32 C33 176.0(3) .
C31 C32 C33 C34 -0.9(7) .
C32 C33 C34 C35 0.3(8) .
C33 C34 C35 C36 0.7(8) .
C34 C35 C36 C31 -1.0(7) .
C32 C31 C36 C35 0.4(6) .
P2 C31 C36 C35 -175.1(3) .
C4 Fe1 C37 C38 -15(2) .
C5 Fe1 C37 C38 -28(2) .
C2 Fe1 C37 C38 50(2) .
C3 Fe1 C37 C38 24(2) .
C1 Fe1 C37 C38 27(2) .
P1 Fe1 C37 C38 -124(2) .
P2 Fe1 C37 C38 150(2) .
Fe1 C37 C38 Si1 -31(4) .
C40 Si1 C38 C37 91(3) .
C39 Si1 C38 C37 -28(3) .
Si1 Si1 C38 C37 -149(2) 2_667
